data_1519302
loop_
_publ_author_name
'Hursthouse, Michael B.'
'Coles, Simon J.'

_publ_section_title
;
 ((2R,5R)-2,5-bis(4-Nitrophenyl)perhydrofuro(2,3-b)furan-3-yl)triisopropylsilane
;
_journal_name_full 'Crystal Structure Report Archive'
_journal_page_first 108
_journal_year 2001
_chemical_formula_sum 'C27 H36 N2 O6 Si'
_chemical_formula_weight 512.67
_space_group_IT_number 2
_symmetry_cell_setting triclinic
_symmetry_space_group_name_Hall '-P 1'
_symmetry_space_group_name_H-M 'P -1'
_atom_sites_solution_hydrogens geom
_atom_sites_solution_primary direct
_atom_sites_solution_secondary difmap
_cell_angle_alpha 79.14(3)
_cell_angle_beta 83.06(3)
_cell_angle_gamma 77.29(3)
_cell_formula_units_Z 2
_cell_length_a 7.9703(16)
_cell_length_b 12.128(2)
_cell_length_c 14.121(3)
_cell_measurement_reflns_used 9132
_cell_measurement_temperature 120(2)
_cell_measurement_theta_max 27.48
_cell_measurement_theta_min 2.91
_cell_volume 1303.2(5)
_computing_cell_refinement 'DENZO (Otwinowski & Minor, 1997) & COLLECT (Hooft, 1998)'
_computing_data_collection 'COLLECT (Hooft, 1998)'
_computing_data_reduction 'DENZO (Otwinowski & Minor, 1997) & COLLECT (Hooft, 1998)'
_computing_structure_refinement 'SHELXL-97 (Sheldrick, 1997)'
_computing_structure_solution 'SHELXS-97 (Sheldrick, 1990)'
_diffrn_ambient_temperature 120(2)
_diffrn_detector_area_resol_mean 9.091
_diffrn_measured_fraction_theta_full 0.989
_diffrn_measured_fraction_theta_max 0.989
_diffrn_measurement_device_type 'Bruker-Nonius KappaCCD'
_diffrn_measurement_method '\F & \w scans'
_diffrn_radiation_monochromator graphite
_diffrn_radiation_source 'Bruker-Nonius FR591 rotating anode'
_diffrn_radiation_type MoK\a
_diffrn_radiation_wavelength 0.71073
_diffrn_reflns_av_R_equivalents 0.0503
_diffrn_reflns_av_sigmaI/netI 0.0432
_diffrn_reflns_limit_h_max 10
_diffrn_reflns_limit_h_min -10
_diffrn_reflns_limit_k_max 15
_diffrn_reflns_limit_k_min -15
_diffrn_reflns_limit_l_max 18
_diffrn_reflns_limit_l_min -18
_diffrn_reflns_number 19904
_diffrn_reflns_theta_full 27.47
_diffrn_reflns_theta_max 27.47
_diffrn_reflns_theta_min 2.95
_exptl_absorpt_coefficient_mu 0.135
_exptl_absorpt_correction_T_max 0.9920
_exptl_absorpt_correction_T_min 0.9506
_exptl_absorpt_correction_type multi-scan
_exptl_absorpt_process_details 'SORTAV Blessing (1997)'
_exptl_crystal_colour colourless
_exptl_crystal_density_diffrn 1.307
_exptl_crystal_density_method 'not measured'
_exptl_crystal_description block
_exptl_crystal_F_000 548
_exptl_crystal_size_max 0.38
_exptl_crystal_size_mid 0.14
_exptl_crystal_size_min 0.06
_refine_diff_density_max 0.666
_refine_diff_density_min -0.374
_refine_diff_density_rms 0.057
_refine_ls_extinction_coef 0.008(4)
_refine_ls_extinction_expression Fc^*^=kFc[1+0.001xFc^2^\l^3^/sin(2\q)]^-1/4^
_refine_ls_extinction_method SHELXL
_refine_ls_goodness_of_fit_ref 1.020
_refine_ls_hydrogen_treatment constr
_refine_ls_matrix_type full
_refine_ls_number_parameters 332
_refine_ls_number_reflns 5893
_refine_ls_number_restraints 0
_refine_ls_restrained_S_all 1.020
_refine_ls_R_factor_all 0.0576
_refine_ls_R_factor_gt 0.0450
_refine_ls_shift/su_max 0.023
_refine_ls_shift/su_mean 0.002
_refine_ls_structure_factor_coef Fsqd
_refine_ls_weighting_details 'calc w=1/[\s^2^(Fo^2^)+(0.0702P)^2^+0.5256P] where P=(Fo^2^+2Fc^2^)/3'
_refine_ls_weighting_scheme calc
_refine_ls_wR_factor_gt 0.1196
_refine_ls_wR_factor_ref 0.1278
_reflns_number_gt 4879
_reflns_number_total 5893
_reflns_threshold_expression >2sigma(I)
_cod_data_source_file eCrystal-108.cif
_cod_data_source_block 01sot104
_cod_depositor_comments
;
Citation :
Hursthouse, Michael B. and Coles, Simon J. (2001) 
University of Southampton, Crystal Structure Report Archive. 
(doi:10.5258/ecrystals/108)

More at:
http://ecrystals.chem.soton.ac.uk/108/

The following automatic conversions were performed:

'_symmetry_cell_setting' value 'Triclinic' changed to 'triclinic'
according to the built-in table from CIF Core dictionary named
'cif_core.dic' version 2.4.1 from 2010-06-29.

Automatic conversion script
Id: cif_fix_values 3105 2015-03-04 15:46:00Z robertas 
;
_cod_original_cell_volume 1303.2(4)
_cod_original_sg_symbol_H-M P-1
_cod_database_code 1519302

loop_
_symmetry_equiv_pos_as_xyz
'x, y, z'
'-x, -y, -z'

loop_
_atom_site_label
_atom_site_type_symbol
_atom_site_fract_x
_atom_site_fract_y
_atom_site_fract_z
_atom_site_U_iso_or_equiv
_atom_site_adp_type
_atom_site_occupancy
_atom_site_symmetry_multiplicity
_atom_site_calc_flag
_atom_site_refinement_flags
_atom_site_disorder_assembly
_atom_site_disorder_group
C1 C 0.19127(18) 0.81773(12) 0.24030(10) 0.0169(3) Uani 1 1 d . . .
C2 C 0.31726(19) 0.70920(12) 0.28815(11) 0.0186(3) Uani 1 1 d . . .
H2 H 0.4103 0.7328 0.3165 0.022 Uiso 1 1 calc R . .
C3 C 0.04386(19) 0.67705(13) 0.33902(11) 0.0202(3) Uani 1 1 d . . .
H3 H 0.0284 0.6360 0.2865 0.024 Uiso 1 1 calc R . .
C4 C 0.01894(18) 0.80596(12) 0.30108(11) 0.0190(3) Uani 1 1 d . . .
H4A H -0.0001 0.8502 0.3550 0.023 Uiso 1 1 calc R . .
H4B H -0.0799 0.8326 0.2605 0.023 Uiso 1 1 calc R . .
C5 C 0.34403(19) 0.69788(13) 0.12162(11) 0.0199(3) Uani 1 1 d . . .
H5 H 0.4407 0.7335 0.0864 0.024 Uiso 1 1 calc R . .
C6 C 0.18500(19) 0.79205(12) 0.13737(11) 0.0184(3) Uani 1 1 d . . .
H6A H 0.0779 0.7654 0.1329 0.022 Uiso 1 1 calc R . .
H6B H 0.1891 0.8616 0.0883 0.022 Uiso 1 1 calc R . .
C7 C -0.0787(2) 0.65004(13) 0.42593(11) 0.0217(3) Uani 1 1 d . . .
C8 C -0.0426(2) 0.65256(13) 0.51978(12) 0.0246(3) Uani 1 1 d . . .
H8 H 0.0686 0.6608 0.5314 0.029 Uiso 1 1 calc R . .
C9 C -0.1684(2) 0.64306(13) 0.59587(12) 0.0261(4) Uani 1 1 d . . .
H9 H -0.1450 0.6453 0.6598 0.031 Uiso 1 1 calc R . .
C10 C -0.3293(2) 0.63023(13) 0.57713(12) 0.0246(3) Uani 1 1 d . . .
C11 C -0.3662(2) 0.62176(14) 0.48604(12) 0.0261(3) Uani 1 1 d . . .
H11 H -0.4757 0.6096 0.4754 0.031 Uiso 1 1 calc R . .
C12 C -0.2393(2) 0.63155(14) 0.41051(12) 0.0245(3) Uani 1 1 d . . .
H12 H -0.2618 0.6256 0.3473 0.029 Uiso 1 1 calc R . .
C13 C 0.30829(18) 0.61183(13) 0.06597(11) 0.0179(3) Uani 1 1 d . . .
C14 C 0.33627(18) 0.62753(13) -0.03453(11) 0.0197(3) Uani 1 1 d . . .
H14 H 0.3850 0.6903 -0.0678 0.024 Uiso 1 1 calc R . .
C15 C 0.29371(19) 0.55254(14) -0.08670(11) 0.0210(3) Uani 1 1 d . . .
H15 H 0.3106 0.5638 -0.1553 0.025 Uiso 1 1 calc R . .
C16 C 0.22599(18) 0.46094(13) -0.03533(11) 0.0201(3) Uani 1 1 d . . .
C17 C 0.19931(19) 0.44168(13) 0.06449(11) 0.0209(3) Uani 1 1 d . . .
H17 H 0.1542 0.3773 0.0976 0.025 Uiso 1 1 calc R . .
C18 C 0.23984(19) 0.51823(13) 0.11482(11) 0.0194(3) Uani 1 1 d . . .
H18 H 0.2209 0.5071 0.1834 0.023 Uiso 1 1 calc R . .
C19 C 0.4367(2) 0.97993(13) 0.14535(12) 0.0224(3) Uani 1 1 d . . .
H19 H 0.4038 0.9572 0.0867 0.027 Uiso 1 1 calc R . .
C20 C 0.6085(2) 0.90035(16) 0.17067(15) 0.0341(4) Uani 1 1 d . . .
H20A H 0.6937 0.9067 0.1148 0.051 Uiso 1 1 calc R . .
H20B H 0.5922 0.8210 0.1877 0.051 Uiso 1 1 calc R . .
H20C H 0.6497 0.9223 0.2257 0.051 Uiso 1 1 calc R . .
C21 C 0.4645(2) 1.10360(15) 0.11479(14) 0.0308(4) Uani 1 1 d . . .
H21A H 0.4881 1.1320 0.1713 0.046 Uiso 1 1 calc R . .
H21B H 0.3605 1.1525 0.0876 0.046 Uiso 1 1 calc R . .
H21C H 0.5627 1.1051 0.0659 0.046 Uiso 1 1 calc R . .
C22 C 0.0700(2) 1.08596(14) 0.21359(13) 0.0273(4) Uani 1 1 d . . .
H22 H 0.1213 1.1559 0.2038 0.033 Uiso 1 1 calc R . .
C23 C 0.0003(2) 1.08686(15) 0.11646(14) 0.0332(4) Uani 1 1 d . . .
H23A H -0.0558 1.0214 0.1220 0.050 Uiso 1 1 calc R . .
H23B H 0.0960 1.0815 0.0659 0.050 Uiso 1 1 calc R . .
H23C H -0.0837 1.1583 0.0996 0.050 Uiso 1 1 calc R . .
C24 C -0.0799(3) 1.10447(17) 0.29217(16) 0.0442(5) Uani 1 1 d . . .
H24A H -0.1589 1.1773 0.2721 0.066 Uiso 1 1 calc R . .
H24B H -0.0342 1.1065 0.3531 0.066 Uiso 1 1 calc R . .
H24C H -0.1421 1.0415 0.3014 0.066 Uiso 1 1 calc R . .
C25 C 0.3409(3) 0.95501(15) 0.36494(13) 0.0329(4) Uani 1 1 d . . .
H25 H 0.4612 0.9087 0.3614 0.040 Uiso 1 1 calc R . .
C26 C 0.3579(4) 1.07440(17) 0.37917(15) 0.0501(6) Uani 1 1 d . . .
H26A H 0.2453 1.1268 0.3745 0.075 Uiso 1 1 calc R . .
H26B H 0.4411 1.1033 0.3290 0.075 Uiso 1 1 calc R . .
H26C H 0.3981 1.0693 0.4431 0.075 Uiso 1 1 calc R . .
C27 C 0.2487(3) 0.89806(18) 0.45464(13) 0.0397(5) Uani 1 1 d . . .
H27A H 0.3084 0.8976 0.5115 0.060 Uiso 1 1 calc R . .
H27B H 0.2483 0.8191 0.4482 0.060 Uiso 1 1 calc R . .
H27C H 0.1295 0.9406 0.4624 0.060 Uiso 1 1 calc R . .
N1 N -0.4682(2) 0.62935(12) 0.65594(10) 0.0301(3) Uani 1 1 d . . .
N2 N 0.17936(17) 0.38074(12) -0.08868(11) 0.0269(3) Uani 1 1 d . . .
O1 O 0.22103(14) 0.64699(9) 0.36191(8) 0.0238(3) Uani 1 1 d . . .
O2 O 0.39047(14) 0.64166(10) 0.21635(8) 0.0250(3) Uani 1 1 d . . .
O3 O -0.44662(18) 0.65988(11) 0.73097(9) 0.0369(3) Uani 1 1 d . . .
O4 O -0.60067(18) 0.60044(14) 0.64261(10) 0.0456(4) Uani 1 1 d . . .
O5 O 0.17938(17) 0.40609(13) -0.17666(10) 0.0384(3) Uani 1 1 d . . .
O6 O 0.14076(17) 0.29202(11) -0.04211(11) 0.0383(3) Uani 1 1 d . . .
Si1 Si 0.25547(5) 0.96039(3) 0.24340(3) 0.01786(13) Uani 1 1 d . . .

loop_
_atom_site_aniso_label
_atom_site_aniso_U_11
_atom_site_aniso_U_22
_atom_site_aniso_U_33
_atom_site_aniso_U_23
_atom_site_aniso_U_13
_atom_site_aniso_U_12
C1 0.0148(7) 0.0168(7) 0.0192(7) -0.0023(5) -0.0047(5) -0.0024(5)
C2 0.0178(7) 0.0169(7) 0.0220(7) -0.0031(6) -0.0049(6) -0.0041(5)
C3 0.0178(7) 0.0188(7) 0.0244(8) -0.0028(6) -0.0034(6) -0.0048(6)
C4 0.0152(7) 0.0183(7) 0.0226(8) -0.0011(6) -0.0034(5) -0.0024(5)
C5 0.0174(7) 0.0207(7) 0.0224(8) -0.0048(6) -0.0029(6) -0.0042(6)
C6 0.0181(7) 0.0167(7) 0.0212(7) -0.0032(6) -0.0048(6) -0.0035(5)
C7 0.0249(8) 0.0150(7) 0.0249(8) -0.0020(6) -0.0015(6) -0.0051(6)
C8 0.0277(8) 0.0200(8) 0.0270(8) -0.0007(6) -0.0047(6) -0.0084(6)
C9 0.0358(9) 0.0198(8) 0.0229(8) 0.0003(6) -0.0049(7) -0.0084(7)
C10 0.0288(8) 0.0181(7) 0.0240(8) 0.0026(6) 0.0021(6) -0.0059(6)
C11 0.0246(8) 0.0253(8) 0.0274(8) 0.0023(6) -0.0029(6) -0.0086(6)
C12 0.0259(8) 0.0261(8) 0.0219(8) -0.0012(6) -0.0030(6) -0.0080(6)
C13 0.0127(6) 0.0187(7) 0.0222(7) -0.0049(6) -0.0015(5) -0.0017(5)
C14 0.0167(7) 0.0184(7) 0.0230(8) -0.0018(6) -0.0001(6) -0.0042(5)
C15 0.0176(7) 0.0263(8) 0.0188(7) -0.0055(6) -0.0002(6) -0.0031(6)
C16 0.0124(6) 0.0201(7) 0.0293(8) -0.0100(6) -0.0034(6) -0.0009(5)
C17 0.0158(7) 0.0182(7) 0.0282(8) -0.0020(6) -0.0015(6) -0.0042(6)
C18 0.0173(7) 0.0199(7) 0.0198(7) -0.0011(6) -0.0004(5) -0.0035(6)
C19 0.0197(7) 0.0206(8) 0.0289(8) -0.0050(6) -0.0030(6) -0.0074(6)
C20 0.0202(8) 0.0296(9) 0.0519(12) -0.0071(8) -0.0018(7) -0.0040(7)
C21 0.0301(9) 0.0252(9) 0.0384(10) -0.0039(7) 0.0026(7) -0.0125(7)
C22 0.0256(8) 0.0172(8) 0.0351(9) -0.0009(7) 0.0000(7) -0.0006(6)
C23 0.0260(8) 0.0259(9) 0.0430(11) 0.0045(7) -0.0105(7) 0.0002(7)
C24 0.0366(10) 0.0307(10) 0.0546(13) -0.0047(9) 0.0120(9) 0.0055(8)
C25 0.0498(11) 0.0253(9) 0.0282(9) -0.0041(7) -0.0094(8) -0.0140(8)
C26 0.0944(18) 0.0320(11) 0.0351(11) -0.0057(8) -0.0218(11) -0.0276(11)
C27 0.0534(12) 0.0425(11) 0.0274(10) -0.0060(8) -0.0063(8) -0.0168(9)
N1 0.0356(8) 0.0259(7) 0.0243(8) 0.0052(6) 0.0027(6) -0.0073(6)
N2 0.0164(6) 0.0314(8) 0.0368(8) -0.0164(6) -0.0033(6) -0.0030(5)
O1 0.0195(5) 0.0192(5) 0.0298(6) 0.0044(4) -0.0051(4) -0.0032(4)
O2 0.0249(6) 0.0239(6) 0.0245(6) -0.0082(5) -0.0106(4) 0.0066(4)
O3 0.0501(8) 0.0351(7) 0.0224(6) -0.0001(5) 0.0051(6) -0.0105(6)
O4 0.0346(8) 0.0649(10) 0.0368(8) -0.0007(7) 0.0055(6) -0.0204(7)
O5 0.0334(7) 0.0568(9) 0.0336(7) -0.0233(6) 0.0015(5) -0.0163(6)
O6 0.0393(7) 0.0236(6) 0.0584(9) -0.0100(6) -0.0163(6) -0.0105(5)
Si1 0.0197(2) 0.0145(2) 0.0198(2) -0.00249(15) -0.00414(15) -0.00336(15)

loop_
_atom_type_symbol
_atom_type_description
_atom_type_scat_dispersion_real
_atom_type_scat_dispersion_imag
_atom_type_scat_source
C C 0.0033 0.0016 'International Tables Vol C Tables 4.2.6.8 and 6.1.1.4'
H H 0.0000 0.0000 'International Tables Vol C Tables 4.2.6.8 and 6.1.1.4'
N N 0.0061 0.0033 'International Tables Vol C Tables 4.2.6.8 and 6.1.1.4'
O O 0.0106 0.0060 'International Tables Vol C Tables 4.2.6.8 and 6.1.1.4'
Si Si 0.0817 0.0704 'International Tables Vol C Tables 4.2.6.8 and 6.1.1.4'

loop_
_geom_angle_atom_site_label_1
_geom_angle_atom_site_label_2
_geom_angle_atom_site_label_3
_geom_angle
_geom_angle_site_symmetry_1
_geom_angle_site_symmetry_3
C4 C1 C6 109.80(12) . .
C4 C1 C2 101.54(12) . .
C6 C1 C2 102.77(12) . .
C4 C1 Si1 112.28(10) . .
C6 C1 Si1 114.81(10) . .
C2 C1 Si1 114.49(10) . .
O2 C2 O1 110.25(12) . .
O2 C2 C1 108.49(12) . .
O1 C2 C1 108.19(12) . .
O2 C2 H2 110.0 . .
O1 C2 H2 110.0 . .
C1 C2 H2 110.0 . .
O1 C3 C7 112.24(13) . .
O1 C3 C4 102.82(12) . .
C7 C3 C4 112.14(13) . .
O1 C3 H3 109.8 . .
C7 C3 H3 109.8 . .
C4 C3 H3 109.8 . .
C3 C4 C1 103.18(12) . .
C3 C4 H4A 111.1 . .
C1 C4 H4A 111.1 . .
C3 C4 H4B 111.1 . .
C1 C4 H4B 111.1 . .
H4A C4 H4B 109.1 . .
O2 C5 C13 109.71(12) . .
O2 C5 C6 105.91(12) . .
C13 C5 C6 112.50(12) . .
O2 C5 H5 109.5 . .
C13 C5 H5 109.5 . .
C6 C5 H5 109.5 . .
C5 C6 C1 105.75(12) . .
C5 C6 H6A 110.6 . .
C1 C6 H6A 110.6 . .
C5 C6 H6B 110.6 . .
C1 C6 H6B 110.6 . .
H6A C6 H6B 108.7 . .
C8 C7 C12 119.40(15) . .
C8 C7 C3 122.13(14) . .
C12 C7 C3 118.25(14) . .
C9 C8 C7 120.13(15) . .
C9 C8 H8 119.9 . .
C7 C8 H8 119.9 . .
C8 C9 C10 118.84(15) . .
C8 C9 H9 120.6 . .
C10 C9 H9 120.6 . .
C11 C10 C9 122.36(15) . .
C11 C10 N1 118.33(15) . .
C9 C10 N1 119.28(15) . .
C10 C11 C12 118.17(15) . .
C10 C11 H11 120.9 . .
C12 C11 H11 120.9 . .
C11 C12 C7 120.95(15) . .
C11 C12 H12 119.5 . .
C7 C12 H12 119.5 . .
C14 C13 C18 119.40(14) . .
C14 C13 C5 120.52(13) . .
C18 C13 C5 120.02(13) . .
C15 C14 C13 120.84(14) . .
C15 C14 H14 119.6 . .
C13 C14 H14 119.6 . .
C16 C15 C14 117.81(14) . .
C16 C15 H15 121.1 . .
C14 C15 H15 121.1 . .
C15 C16 C17 122.86(14) . .
C15 C16 N2 118.90(14) . .
C17 C16 N2 118.24(14) . .
C18 C17 C16 118.40(14) . .
C18 C17 H17 120.8 . .
C16 C17 H17 120.8 . .
C17 C18 C13 120.67(14) . .
C17 C18 H18 119.7 . .
C13 C18 H18 119.7 . .
C20 C19 C21 109.23(13) . .
C20 C19 Si1 112.69(12) . .
C21 C19 Si1 115.11(12) . .
C20 C19 H19 106.4 . .
C21 C19 H19 106.4 . .
Si1 C19 H19 106.4 . .
C19 C20 H20A 109.5 . .
C19 C20 H20B 109.5 . .
H20A C20 H20B 109.5 . .
C19 C20 H20C 109.5 . .
H20A C20 H20C 109.5 . .
H20B C20 H20C 109.5 . .
C19 C21 H21A 109.5 . .
C19 C21 H21B 109.5 . .
H21A C21 H21B 109.5 . .
C19 C21 H21C 109.5 . .
H21A C21 H21C 109.5 . .
H21B C21 H21C 109.5 . .
C24 C22 C23 110.25(16) . .
C24 C22 Si1 117.14(13) . .
C23 C22 Si1 112.24(12) . .
C24 C22 H22 105.4 . .
C23 C22 H22 105.4 . .
Si1 C22 H22 105.4 . .
C22 C23 H23A 109.5 . .
C22 C23 H23B 109.5 . .
H23A C23 H23B 109.5 . .
C22 C23 H23C 109.5 . .
H23A C23 H23C 109.5 . .
H23B C23 H23C 109.5 . .
C22 C24 H24A 109.5 . .
C22 C24 H24B 109.5 . .
H24A C24 H24B 109.5 . .
C22 C24 H24C 109.5 . .
H24A C24 H24C 109.5 . .
H24B C24 H24C 109.5 . .
C27 C25 C26 109.54(17) . .
C27 C25 Si1 117.65(13) . .
C26 C25 Si1 111.40(13) . .
C27 C25 H25 105.8 . .
C26 C25 H25 105.8 . .
Si1 C25 H25 105.8 . .
C25 C26 H26A 109.5 . .
C25 C26 H26B 109.5 . .
H26A C26 H26B 109.5 . .
C25 C26 H26C 109.5 . .
H26A C26 H26C 109.5 . .
H26B C26 H26C 109.5 . .
C25 C27 H27A 109.5 . .
C25 C27 H27B 109.5 . .
H27A C27 H27B 109.5 . .
C25 C27 H27C 109.5 . .
H27A C27 H27C 109.5 . .
H27B C27 H27C 109.5 . .
O3 N1 O4 123.48(15) . .
O3 N1 C10 118.06(15) . .
O4 N1 C10 118.44(15) . .
O5 N2 O6 123.60(15) . .
O5 N2 C16 118.33(14) . .
O6 N2 C16 118.07(14) . .
C2 O1 C3 107.52(11) . .
C2 O2 C5 112.11(11) . .
C19 Si1 C22 106.57(8) . .
C19 Si1 C25 107.94(8) . .
C22 Si1 C25 113.16(9) . .
C19 Si1 C1 108.20(7) . .
C22 Si1 C1 111.10(7) . .
C25 Si1 C1 109.67(7) . .

loop_
_geom_bond_atom_site_label_1
_geom_bond_atom_site_label_2
_geom_bond_distance
_geom_bond_site_symmetry_2
C1 C4 1.549(2) .
C1 C6 1.551(2) .
C1 C2 1.564(2) .
C1 Si1 1.9186(15) .
C2 O2 1.4138(19) .
C2 O1 1.4169(19) .
C2 H2 1.0000 .
C3 O1 1.4391(18) .
C3 C7 1.506(2) .
C3 C4 1.531(2) .
C3 H3 1.0000 .
C4 H4A 0.9900 .
C4 H4B 0.9900 .
C5 O2 1.4339(19) .
C5 C13 1.510(2) .
C5 C6 1.533(2) .
C5 H5 1.0000 .
C6 H6A 0.9900 .
C6 H6B 0.9900 .
C7 C8 1.397(2) .
C7 C12 1.395(2) .
C8 C9 1.385(2) .
C8 H8 0.9500 .
C9 C10 1.387(2) .
C9 H9 0.9500 .
C10 C11 1.381(2) .
C10 N1 1.472(2) .
C11 C12 1.386(2) .
C11 H11 0.9500 .
C12 H12 0.9500 .
C13 C14 1.393(2) .
C13 C18 1.396(2) .
C14 C15 1.391(2) .
C14 H14 0.9500 .
C15 C16 1.385(2) .
C15 H15 0.9500 .
C16 C17 1.383(2) .
C16 N2 1.468(2) .
C17 C18 1.381(2) .
C17 H17 0.9500 .
C18 H18 0.9500 .
C19 C20 1.530(2) .
C19 C21 1.538(2) .
C19 Si1 1.8980(17) .
C19 H19 1.0000 .
C20 H20A 0.9800 .
C20 H20B 0.9800 .
C20 H20C 0.9800 .
C21 H21A 0.9800 .
C21 H21B 0.9800 .
C21 H21C 0.9800 .
C22 C24 1.537(3) .
C22 C23 1.538(3) .
C22 Si1 1.8975(18) .
C22 H22 1.0000 .
C23 H23A 0.9800 .
C23 H23B 0.9800 .
C23 H23C 0.9800 .
C24 H24A 0.9800 .
C24 H24B 0.9800 .
C24 H24C 0.9800 .
C25 C27 1.513(3) .
C25 C26 1.536(2) .
C25 Si1 1.9061(18) .
C25 H25 1.0000 .
C26 H26A 0.9800 .
C26 H26B 0.9800 .
C26 H26C 0.9800 .
C27 H27A 0.9800 .
C27 H27B 0.9800 .
C27 H27C 0.9800 .
N1 O3 1.229(2) .
N1 O4 1.228(2) .
N2 O5 1.222(2) .
N2 O6 1.231(2) .
